data_7020691
loop_
_publ_author_name
'Arnold, Polly L.'
'Turner, Z\"oe R'
'Germeroth, Anne I.'
'Casely, Ian J.'
'Nichol, Gary S.'
'Bellabarba, Ronan'
'Tooze, Robert P.'

_publ_section_title
;
 Carbon monoxide and carbon dioxide insertion chemistry of f-block
 N-heterocyclic carbene complexes.
;
_journal_issue 5
_journal_name_full 'Dalton transactions (Cambridge, England : 2003)'
_journal_page_first 1333
_journal_page_last 1337
_journal_paper_doi 10.1039/c2dt31698f
_journal_volume 42
_journal_year 2013
_chemical_formula_moiety 'C32 H64 N4 O2 Si4 U, C6 H6'
_chemical_formula_sum 'C38 H70 N4 O2 Si4 U'
_chemical_formula_weight 965.37
_chemical_name_systematic
;
?
;
_space_group_IT_number 2
_symmetry_cell_setting triclinic
_symmetry_space_group_name_Hall '-P 1'
_symmetry_space_group_name_H-M 'P -1'
_atom_sites_solution_hydrogens geom
_atom_sites_solution_primary direct
_atom_sites_solution_secondary difmap
_audit_creation_method SHELXL-97
_cell_angle_alpha 74.8100(10)
_cell_angle_beta 77.8680(10)
_cell_angle_gamma 86.5300(10)
_cell_formula_units_Z 2
_cell_length_a 10.5064(2)
_cell_length_b 12.1604(3)
_cell_length_c 19.8038(4)
_cell_measurement_reflns_used 10953
_cell_measurement_temperature 100(2)
_cell_measurement_theta_max 27.5
_cell_measurement_theta_min 1.7
_cell_volume 2387.20(9)
_computing_cell_refinement 'SAINT (Siemens, 1995)'
_computing_data_collection 'SMART (Siemens, 1993)'
_computing_data_reduction 'SAINT (Siemens, 1995)'
_computing_molecular_graphics 'ORTEP (Farrugia, 1997)'
_computing_publication_material 'enCIFer (Allen et al., 2004)'
_computing_structure_refinement 'SHELXL-97 (Sheldrick, 1997)'
_computing_structure_solution 'SIR-92 (Giacovazzo, 1994)'
_diffrn_ambient_temperature 100(2)
_diffrn_measured_fraction_theta_full 0.997
_diffrn_measured_fraction_theta_max 0.997
_diffrn_measurement_device_type 'Bruker SMART APEX CCD area detector'
_diffrn_measurement_method 'phi and omega scans'
_diffrn_radiation_monochromator graphite
_diffrn_radiation_source 'fine-focus sealed tube'
_diffrn_radiation_type MoK\a
_diffrn_radiation_wavelength 0.71073
_diffrn_reflns_av_R_equivalents 0.0382
_diffrn_reflns_av_sigmaI/netI 0.0400
_diffrn_reflns_limit_h_max 13
_diffrn_reflns_limit_h_min -13
_diffrn_reflns_limit_k_max 15
_diffrn_reflns_limit_k_min -15
_diffrn_reflns_limit_l_max 25
_diffrn_reflns_limit_l_min -25
_diffrn_reflns_number 35759
_diffrn_reflns_theta_full 27.50
_diffrn_reflns_theta_max 27.50
_diffrn_reflns_theta_min 1.74
_exptl_absorpt_coefficient_mu 3.533
_exptl_absorpt_correction_T_max 27.5
_exptl_absorpt_correction_T_min 1.7
_exptl_absorpt_correction_type multi-scan
_exptl_absorpt_process_details sadabs
_exptl_crystal_colour brown
_exptl_crystal_density_diffrn 1.343
_exptl_crystal_density_method 'not measured'
_exptl_crystal_description plate
_exptl_crystal_F_000 980
_exptl_crystal_size_max 0.32
_exptl_crystal_size_mid 0.22
_exptl_crystal_size_min 0.14
_refine_diff_density_max 2.342
_refine_diff_density_min -1.245
_refine_diff_density_rms 0.128
_refine_ls_extinction_method none
_refine_ls_goodness_of_fit_ref 1.132
_refine_ls_hydrogen_treatment constr
_refine_ls_matrix_type full
_refine_ls_number_parameters 430
_refine_ls_number_reflns 10953
_refine_ls_number_restraints 3
_refine_ls_restrained_S_all 1.131
_refine_ls_R_factor_all 0.0423
_refine_ls_R_factor_gt 0.0391
_refine_ls_shift/su_max 0.005
_refine_ls_shift/su_mean 0.000
_refine_ls_structure_factor_coef Fsqd
_refine_ls_weighting_details 'calc w=1/[\s^2^(Fo^2^)+(0.0382P)^2^+5.5408P] where P=(Fo^2^+2Fc^2^)/3'
_refine_ls_weighting_scheme calc
_refine_ls_wR_factor_gt 0.0920
_refine_ls_wR_factor_ref 0.0934
_reflns_number_gt 10364
_reflns_number_total 10953
_reflns_threshold_expression >2\s(I)
_cod_data_source_file c2dt31698f.txt
_cod_data_source_block po8082
_cod_database_code 7020691

loop_
_symmetry_equiv_pos_as_xyz
'x, y, z'
'-x, -y, -z'

loop_
_atom_site_label
_atom_site_type_symbol
_atom_site_fract_x
_atom_site_fract_y
_atom_site_fract_z
_atom_site_U_iso_or_equiv
_atom_site_adp_type
_atom_site_occupancy
_atom_site_symmetry_multiplicity
_atom_site_calc_flag
_atom_site_refinement_flags
_atom_site_disorder_assembly
_atom_site_disorder_group
C1 C 0.4468(4) 0.0910(4) 0.2515(2) 0.0222(8) Uani 1 1 d . . .
C5 C 0.5734(4) -0.0409(4) 0.3203(2) 0.0316(10) Uani 1 1 d . . .
H5A H 0.5584 -0.1239 0.3389 0.038 Uiso 1 1 calc R . .
H5B H 0.6226 -0.0147 0.3506 0.038 Uiso 1 1 calc R . .
C6 C 0.6438(5) -0.0109(5) 0.2421(3) 0.0390(12) Uani 1 1 d . . .
H6A H 0.7323 0.0183 0.2366 0.047 Uiso 1 1 calc R . .
H6B H 0.6501 -0.0777 0.2218 0.047 Uiso 1 1 calc R . .
C7 C 0.5979(4) 0.1342(4) 0.1323(2) 0.0303(10) Uani 1 1 d . . .
H7A H 0.5438 0.1042 0.1059 0.036 Uiso 1 1 calc R . .
H7B H 0.6897 0.1146 0.1152 0.036 Uiso 1 1 calc R . .
C8 C 0.5838(4) 0.2630(4) 0.1149(2) 0.0302(10) Uani 1 1 d . . .
C9 C 0.6215(5) 0.3119(5) 0.0347(3) 0.0425(12) Uani 1 1 d . . .
H9A H 0.5697 0.2756 0.0108 0.064 Uiso 1 1 calc R . .
H9B H 0.7142 0.2975 0.0183 0.064 Uiso 1 1 calc R . .
H9C H 0.6048 0.3942 0.0231 0.064 Uiso 1 1 calc R . .
C10 C 0.6652(5) 0.3150(5) 0.1539(3) 0.0414(12) Uani 1 1 d . . .
H10A H 0.6562 0.3982 0.1404 0.062 Uiso 1 1 calc R . .
H10B H 0.7569 0.2940 0.1407 0.062 Uiso 1 1 calc R . .
H10C H 0.6349 0.2864 0.2056 0.062 Uiso 1 1 calc R . .
C21 C 0.3599(4) 0.0285(4) 0.3809(2) 0.0227(8) Uani 1 1 d . . .
C22 C 0.3769(4) 0.1145(4) 0.4135(2) 0.0269(9) Uani 1 1 d . . .
C23 C 0.2893(5) 0.1189(4) 0.4763(2) 0.0333(10) Uani 1 1 d . . .
H23 H 0.2974 0.1772 0.4989 0.040 Uiso 1 1 calc R . .
C24 C 0.1907(5) 0.0397(4) 0.5061(2) 0.0344(11) Uani 1 1 d . . .
H24 H 0.1316 0.0444 0.5488 0.041 Uiso 1 1 calc R . .
C25 C 0.1780(5) -0.0459(4) 0.4741(2) 0.0315(10) Uani 1 1 d . . .
H25 H 0.1102 -0.1000 0.4952 0.038 Uiso 1 1 calc R . .
C26 C 0.2630(4) -0.0546(4) 0.4112(2) 0.0257(9) Uani 1 1 d . . .
C27 C 0.2501(6) -0.0341(5) 0.0263(3) 0.0513(15) Uani 1 1 d . . .
H27A H 0.1995 0.0069 -0.0090 0.077 Uiso 1 1 calc R . .
H27B H 0.2361 -0.1162 0.0361 0.077 Uiso 1 1 calc R . .
H27C H 0.3428 -0.0174 0.0074 0.077 Uiso 1 1 calc R . .
C28 C 0.0242(5) -0.0332(5) 0.1482(3) 0.0494(14) Uani 1 1 d . . .
H28A H -0.0069 -0.0103 0.1928 0.074 Uiso 1 1 calc R . .
H28B H 0.0189 -0.1162 0.1577 0.074 Uiso 1 1 calc R . .
H28C H -0.0300 0.0030 0.1137 0.074 Uiso 1 1 calc R . .
C29 C 0.2960(6) -0.0729(5) 0.1744(3) 0.0441(12) Uani 1 1 d . . .
H29A H 0.3887 -0.0586 0.1539 0.066 Uiso 1 1 calc R . .
H29B H 0.2782 -0.1541 0.1831 0.066 Uiso 1 1 calc R . .
H29C H 0.2734 -0.0508 0.2197 0.066 Uiso 1 1 calc R . .
C30 C 0.0163(7) 0.2325(7) 0.0123(4) 0.073(2) Uani 1 1 d U . .
H30A H 0.0133 0.1569 0.0039 0.110 Uiso 1 1 calc R . .
H30B H -0.0009 0.2909 -0.0294 0.110 Uiso 1 1 calc R . .
H30C H -0.0499 0.2376 0.0544 0.110 Uiso 1 1 calc R . .
C31 C 0.1823(10) 0.3985(6) 0.0446(4) 0.086(3) Uani 1 1 d U . .
H31A H 0.1224 0.3994 0.0897 0.129 Uiso 1 1 calc R . .
H31B H 0.1547 0.4559 0.0054 0.129 Uiso 1 1 calc R . .
H31C H 0.2706 0.4157 0.0476 0.129 Uiso 1 1 calc R . .
C32 C 0.3007(8) 0.2613(8) -0.0580(3) 0.082(3) Uani 1 1 d U . .
H32A H 0.3886 0.2722 -0.0515 0.123 Uiso 1 1 calc R . .
H32B H 0.2784 0.3249 -0.0957 0.123 Uiso 1 1 calc R . .
H32C H 0.2977 0.1897 -0.0715 0.123 Uiso 1 1 calc R . .
C33 C 0.1927(6) 0.5636(4) 0.2953(3) 0.0432(12) Uani 1 1 d . . .
H33A H 0.1008 0.5673 0.3181 0.065 Uiso 1 1 calc R . .
H33B H 0.2306 0.6399 0.2813 0.065 Uiso 1 1 calc R . .
H33C H 0.2396 0.5122 0.3289 0.065 Uiso 1 1 calc R . .
C34 C 0.3785(5) 0.5337(4) 0.1648(3) 0.0432(12) Uani 1 1 d . . .
H34A H 0.4369 0.4905 0.1950 0.065 Uiso 1 1 calc R . .
H34B H 0.3979 0.6152 0.1531 0.065 Uiso 1 1 calc R . .
H34C H 0.3912 0.5087 0.1206 0.065 Uiso 1 1 calc R . .
C35 C 0.1039(6) 0.6066(5) 0.1564(3) 0.0520(15) Uani 1 1 d . . .
H35A H 0.1102 0.5840 0.1119 0.078 Uiso 1 1 calc R . .
H35B H 0.1351 0.6849 0.1455 0.078 Uiso 1 1 calc R . .
H35C H 0.0130 0.6024 0.1820 0.078 Uiso 1 1 calc R . .
C36 C 0.0250(6) 0.3143(5) 0.3893(3) 0.0479(14) Uani 1 1 d . . .
H36A H 0.0996 0.2677 0.4026 0.072 Uiso 1 1 calc R . .
H36B H -0.0555 0.2803 0.4208 0.072 Uiso 1 1 calc R . .
H36C H 0.0339 0.3915 0.3941 0.072 Uiso 1 1 calc R . .
C37 C -0.1306(5) 0.4023(5) 0.2732(4) 0.0512(15) Uani 1 1 d . . .
H37A H -0.1279 0.4787 0.2805 0.077 Uiso 1 1 calc R . .
H37B H -0.2080 0.3624 0.3045 0.077 Uiso 1 1 calc R . .
H37C H -0.1342 0.4087 0.2233 0.077 Uiso 1 1 calc R . .
C38 C 0.0020(4) 0.1682(4) 0.2914(2) 0.0275(9) Uani 1 1 d . . .
C39 C -0.1086(5) 0.1101(5) 0.3093(3) 0.0389(11) Uani 1 1 d . . .
H39A H -0.1073 0.0326 0.3078 0.047 Uiso 1 1 calc R . .
H39B H -0.1888 0.1461 0.3237 0.047 Uiso 1 1 calc R . .
C220 C 0.4848(5) 0.2021(4) 0.3825(2) 0.0304(10) Uani 1 1 d . . .
H220 H 0.5459 0.1772 0.3432 0.036 Uiso 1 1 calc R . .
C221 C 0.4300(6) 0.3184(5) 0.3505(3) 0.0468(13) Uani 1 1 d . . .
H22A H 0.3836 0.3125 0.3135 0.070 Uiso 1 1 calc R . .
H22B H 0.5014 0.3729 0.3292 0.070 Uiso 1 1 calc R . .
H22C H 0.3697 0.3448 0.3881 0.070 Uiso 1 1 calc R . .
C222 C 0.5618(5) 0.2093(5) 0.4383(3) 0.0469(13) Uani 1 1 d . . .
H22D H 0.5044 0.2353 0.4770 0.070 Uiso 1 1 calc R . .
H22E H 0.6335 0.2633 0.4161 0.070 Uiso 1 1 calc R . .
H22F H 0.5972 0.1339 0.4577 0.070 Uiso 1 1 calc R . .
C260 C 0.2498(4) -0.1524(4) 0.3796(2) 0.0276(9) Uani 1 1 d . . .
H260 H 0.3101 -0.1379 0.3319 0.033 Uiso 1 1 calc R . .
C261 C 0.1122(5) -0.1606(5) 0.3676(3) 0.0416(12) Uani 1 1 d . . .
H26A H 0.0520 -0.1833 0.4139 0.062 Uiso 1 1 calc R . .
H26B H 0.1106 -0.2175 0.3407 0.062 Uiso 1 1 calc R . .
H26C H 0.0855 -0.0863 0.3406 0.062 Uiso 1 1 calc R . .
C262 C 0.2902(5) -0.2652(4) 0.4255(3) 0.0390(11) Uani 1 1 d . . .
H26D H 0.3815 -0.2611 0.4288 0.059 Uiso 1 1 calc R . .
H26E H 0.2799 -0.3269 0.4037 0.059 Uiso 1 1 calc R . .
H26F H 0.2352 -0.2800 0.4734 0.059 Uiso 1 1 calc R . .
N1 N 0.5600(3) 0.0780(3) 0.20818(19) 0.0268(8) Uani 1 1 d . . .
N2 N 0.4494(3) 0.0228(3) 0.31610(19) 0.0236(7) Uani 1 1 d . . .
N3 N 0.2168(4) 0.1557(3) 0.10061(19) 0.0287(8) Uani 1 1 d . . .
N4 N 0.1612(3) 0.3669(3) 0.23432(19) 0.0248(7) Uani 1 1 d . . .
O1 O 0.4494(3) 0.2883(3) 0.13752(16) 0.0267(6) Uani 1 1 d . . .
O2 O 0.1190(3) 0.1177(3) 0.27048(17) 0.0298(7) Uani 1 1 d . . .
Si1 Si 0.18090(16) 0.25566(14) 0.02786(7) 0.0409(3) Uani 1 1 d U . .
Si2 Si 0.19653(13) 0.01251(12) 0.11084(7) 0.0309(3) Uani 1 1 d . . .
Si3 Si 0.20612(13) 0.50846(11) 0.21365(7) 0.0312(3) Uani 1 1 d . . .
Si4 Si 0.01897(12) 0.32072(11) 0.29469(7) 0.0277(3) Uani 1 1 d . . .
U1 U 0.268623(14) 0.218558(13) 0.191678(8) 0.02072(6) Uani 1 1 d . . .
C1S C 0.6049(9) 0.5782(9) 0.3851(6) 0.068(4) Uiso 0.546(14) 1 d PG A 1
H1S H 0.5259 0.5367 0.3989 0.082 Uiso 0.546(14) 1 calc PR A 1
C2S C 0.6832(12) 0.5725(10) 0.4345(5) 0.105(6) Uiso 0.546(14) 1 d PG A 1
H2S H 0.6577 0.5271 0.4820 0.126 Uiso 0.546(14) 1 calc PR A 1
C3S C 0.7989(11) 0.6333(11) 0.4143(6) 0.120(7) Uiso 0.546(14) 1 d PG A 1
H3S H 0.8524 0.6294 0.4480 0.144 Uiso 0.546(14) 1 calc PR A 1
C4S C 0.8362(8) 0.6997(10) 0.3448(6) 0.076(4) Uiso 0.546(14) 1 d PG A 1
H4S H 0.9153 0.7413 0.3310 0.091 Uiso 0.546(14) 1 calc PR A 1
C5S C 0.7580(8) 0.7054(8) 0.2954(5) 0.058(3) Uiso 0.546(14) 1 d PG A 1
H5S H 0.7835 0.7509 0.2479 0.070 Uiso 0.546(14) 1 calc PR A 1
C6S C 0.6423(8) 0.6447(8) 0.3156(5) 0.055(3) Uiso 0.546(14) 1 d PG A 1
H6S H 0.5888 0.6486 0.2819 0.066 Uiso 0.546(14) 1 calc PR A 1
C1T C 0.6405(11) 0.5858(10) 0.3956(5) 0.059(5) Uiso 0.454(14) 1 d PG A 2
H1T H 0.5989 0.5417 0.4412 0.071 Uiso 0.454(14) 1 calc PR A 2
C2T C 0.5801(8) 0.6027(9) 0.3375(6) 0.066(5) Uiso 0.454(14) 1 d PG A 2
H2T H 0.4973 0.5701 0.3435 0.079 Uiso 0.454(14) 1 calc PR A 2
C3T C 0.6409(9) 0.6672(9) 0.2708(5) 0.055(4) Uiso 0.454(14) 1 d PG A 2
H3T H 0.5997 0.6787 0.2312 0.066 Uiso 0.454(14) 1 calc PR A 2
C4T C 0.7622(9) 0.7148(8) 0.2621(5) 0.050(3) Uiso 0.454(14) 1 d PG A 2
H4T H 0.8037 0.7589 0.2165 0.060 Uiso 0.454(14) 1 calc PR A 2
C5T C 0.8225(8) 0.6980(10) 0.3201(6) 0.060(4) Uiso 0.454(14) 1 d PG A 2
H5T H 0.9054 0.7305 0.3142 0.071 Uiso 0.454(14) 1 calc PR A 2
C6T C 0.7617(11) 0.6335(11) 0.3869(5) 0.090(6) Uiso 0.454(14) 1 d PG A 2
H6T H 0.8030 0.6219 0.4265 0.108 Uiso 0.454(14) 1 calc PR A 2

loop_
_atom_site_aniso_label
_atom_site_aniso_U_11
_atom_site_aniso_U_22
_atom_site_aniso_U_33
_atom_site_aniso_U_23
_atom_site_aniso_U_13
_atom_site_aniso_U_12
C1 0.0208(19) 0.027(2) 0.0199(19) -0.0074(16) -0.0029(15) -0.0030(16)
C5 0.023(2) 0.037(3) 0.030(2) -0.005(2) -0.0033(18) 0.0079(18)
C6 0.030(2) 0.048(3) 0.035(3) -0.009(2) -0.004(2) 0.015(2)
C7 0.026(2) 0.040(3) 0.025(2) -0.013(2) 0.0010(17) -0.0002(19)
C8 0.023(2) 0.039(3) 0.026(2) -0.0079(19) 0.0023(17) -0.0088(18)
C9 0.035(3) 0.052(3) 0.031(3) -0.004(2) 0.006(2) -0.009(2)
C10 0.030(2) 0.054(3) 0.043(3) -0.018(3) -0.003(2) -0.013(2)
C21 0.0226(19) 0.025(2) 0.0170(18) -0.0018(16) -0.0032(15) 0.0047(16)
C22 0.029(2) 0.025(2) 0.026(2) -0.0040(17) -0.0077(17) 0.0039(17)
C23 0.041(3) 0.034(3) 0.026(2) -0.010(2) -0.0074(19) 0.009(2)
C24 0.035(2) 0.039(3) 0.022(2) -0.0041(19) 0.0034(18) 0.009(2)
C25 0.030(2) 0.032(2) 0.027(2) -0.0019(19) -0.0011(18) 0.0024(19)
C26 0.026(2) 0.025(2) 0.025(2) -0.0028(17) -0.0081(17) 0.0046(17)
C27 0.068(4) 0.054(4) 0.039(3) -0.026(3) -0.005(3) -0.005(3)
C28 0.042(3) 0.048(3) 0.059(4) -0.019(3) -0.003(3) -0.013(3)
C29 0.053(3) 0.036(3) 0.048(3) -0.014(2) -0.014(3) -0.001(2)
C30 0.065(4) 0.083(5) 0.073(5) 0.000(4) -0.044(4) 0.002(4)
C31 0.164(9) 0.037(3) 0.066(5) 0.007(3) -0.067(5) -0.008(4)
C32 0.094(6) 0.112(7) 0.028(3) 0.002(4) -0.001(3) -0.030(5)
C33 0.059(3) 0.027(2) 0.045(3) -0.015(2) -0.004(3) -0.002(2)
C34 0.048(3) 0.031(3) 0.043(3) -0.007(2) 0.006(2) -0.009(2)
C35 0.068(4) 0.032(3) 0.050(3) 0.002(2) -0.017(3) 0.010(3)
C36 0.063(4) 0.046(3) 0.031(3) -0.013(2) 0.005(2) -0.011(3)
C37 0.028(3) 0.043(3) 0.078(4) -0.015(3) -0.003(3) 0.009(2)
C38 0.026(2) 0.028(2) 0.025(2) -0.0047(18) -0.0028(17) 0.0022(17)
C39 0.025(2) 0.039(3) 0.052(3) -0.016(2) -0.001(2) 0.000(2)
C220 0.032(2) 0.033(2) 0.027(2) -0.0094(19) -0.0060(18) -0.0005(19)
C221 0.052(3) 0.034(3) 0.053(3) -0.001(2) -0.016(3) -0.008(2)
C222 0.039(3) 0.060(4) 0.046(3) -0.012(3) -0.019(2) -0.004(3)
C260 0.027(2) 0.026(2) 0.028(2) -0.0064(18) -0.0026(17) 0.0002(17)
C261 0.036(3) 0.034(3) 0.057(3) -0.014(2) -0.011(2) -0.002(2)
C262 0.049(3) 0.031(3) 0.038(3) -0.010(2) -0.011(2) 0.008(2)
N1 0.0215(17) 0.034(2) 0.0241(18) -0.0081(16) -0.0028(14) 0.0041(15)
N2 0.0218(17) 0.0251(18) 0.0236(17) -0.0065(14) -0.0047(14) 0.0042(14)
N3 0.0281(19) 0.037(2) 0.0226(18) -0.0092(16) -0.0053(15) -0.0039(16)
N4 0.0242(17) 0.0238(18) 0.0229(17) -0.0031(14) -0.0007(14) -0.0004(14)
O1 0.0218(14) 0.0307(16) 0.0238(15) -0.0032(13) 0.0002(12) -0.0029(12)
O2 0.0225(15) 0.0278(16) 0.0362(17) -0.0084(14) 0.0007(13) -0.0001(12)
Si1 0.0526(9) 0.0450(8) 0.0258(7) -0.0014(6) -0.0165(6) -0.0103(7)
Si2 0.0324(6) 0.0349(7) 0.0287(6) -0.0141(5) -0.0049(5) -0.0038(5)
Si3 0.0385(7) 0.0208(6) 0.0302(6) -0.0019(5) -0.0035(5) 0.0005(5)
Si4 0.0256(6) 0.0263(6) 0.0281(6) -0.0064(5) -0.0001(5) 0.0022(5)
U1 0.01903(8) 0.02431(9) 0.01820(8) -0.00490(6) -0.00286(5) -0.00074(5)

loop_
_atom_type_symbol
_atom_type_description
_atom_type_scat_dispersion_real
_atom_type_scat_dispersion_imag
_atom_type_scat_source
C C 0.0033 0.0016 'International Tables Vol C Tables 4.2.6.8 and 6.1.1.4'
H H 0.0000 0.0000 'International Tables Vol C Tables 4.2.6.8 and 6.1.1.4'
N N 0.0061 0.0033 'International Tables Vol C Tables 4.2.6.8 and 6.1.1.4'
O O 0.0106 0.0060 'International Tables Vol C Tables 4.2.6.8 and 6.1.1.4'
Si Si 0.0817 0.0704 'International Tables Vol C Tables 4.2.6.8 and 6.1.1.4'
U U -9.6767 9.6646 'International Tables Vol C Tables 4.2.6.8 and 6.1.1.4'

loop_
_geom_angle_atom_site_label_1
_geom_angle_atom_site_label_2
_geom_angle_atom_site_label_3
_geom_angle
N2 C1 N1 107.8(4)
N2 C1 U1 135.1(3)
N1 C1 U1 116.7(3)
N2 C5 C6 101.7(4)
N1 C6 C5 102.7(4)
N1 C7 C8 114.0(4)
O1 C8 C7 107.3(3)
O1 C8 C9 108.3(4)
C7 C8 C9 109.4(4)
O1 C8 C10 109.3(4)
C7 C8 C10 111.5(4)
C9 C8 C10 111.0(4)
C22 C21 C26 122.2(4)
C22 C21 N2 118.4(4)
C26 C21 N2 119.3(4)
C23 C22 C21 117.6(4)
C23 C22 C220 119.9(4)
C21 C22 C220 122.5(4)
C24 C23 C22 121.2(4)
C23 C24 C25 120.1(4)
C24 C25 C26 121.3(4)
C25 C26 C21 117.5(4)
C25 C26 C260 119.7(4)
C21 C26 C260 122.8(4)
C39 C38 O2 120.9(4)
C39 C38 Si4 125.8(4)
O2 C38 Si4 113.2(3)
C39 C38 U1 147.6(4)
Si4 C38 U1 81.62(15)
C22 C220 C222 111.4(4)
C22 C220 C221 110.8(4)
C222 C220 C221 110.8(4)
C26 C260 C262 111.5(4)
C26 C260 C261 112.0(4)
C262 C260 C261 110.4(4)
C1 N1 C7 126.4(4)
C1 N1 C6 113.4(4)
C7 N1 C6 119.8(4)
C1 N2 C21 125.1(3)
C1 N2 C5 113.5(3)
C21 N2 C5 119.5(3)
Si1 N3 Si2 121.3(2)
Si1 N3 U1 118.3(2)
Si2 N3 U1 120.06(19)
Si4 N4 Si3 119.8(2)
Si4 N4 U1 111.24(18)
Si3 N4 U1 128.95(19)
C8 O1 U1 144.7(3)
C38 O2 U1 119.2(3)
N3 Si1 C31 108.5(3)
N3 Si1 C30 111.7(3)
C31 Si1 C30 108.2(4)
N3 Si1 C32 114.4(3)
C31 Si1 C32 106.3(4)
C30 Si1 C32 107.4(4)
C31 Si1 U1 72.7(2)
C30 Si1 U1 126.7(3)
C32 Si1 U1 123.8(3)
N3 Si2 C28 112.4(2)
N3 Si2 C29 110.1(2)
C28 Si2 C29 106.8(3)
N3 Si2 C27 114.0(2)
C28 Si2 C27 107.4(3)
C29 Si2 C27 105.8(3)
N4 Si3 C34 112.8(2)
N4 Si3 C35 113.1(2)
C34 Si3 C35 106.2(3)
N4 Si3 C33 112.7(2)
C34 Si3 C33 105.5(3)
C35 Si3 C33 105.8(3)
N4 Si4 C36 114.2(2)
N4 Si4 C37 114.8(2)
C36 Si4 C37 108.2(3)
N4 Si4 C38 104.33(19)
C36 Si4 C38 106.0(2)
C37 Si4 C38 108.7(2)
C36 Si4 U1 120.0(2)
C37 Si4 U1 131.5(2)
C38 Si4 U1 64.46(13)
O1 U1 O2 161.95(12)
O1 U1 N3 97.74(12)
O2 U1 N3 92.59(13)
O1 U1 N4 103.14(12)
O2 U1 N4 82.98(12)
N3 U1 N4 123.86(13)
O1 U1 C1 72.60(12)
O2 U1 C1 89.77(12)
N3 U1 C1 112.83(13)
N4 U1 C1 123.04(12)
O1 U1 C38 164.41(12)
O2 U1 C38 23.07(12)
N3 U1 C38 95.59(13)
N4 U1 C38 62.41(12)
C1 U1 C38 109.39(12)
O1 U1 Si4 131.13(9)
O2 U1 Si4 54.57(8)
N3 U1 Si4 115.68(10)
N4 U1 Si4 28.62(9)
C1 U1 Si4 119.33(9)
C38 U1 Si4 33.93(9)
O1 U1 Si1 88.57(9)
O2 U1 Si1 106.75(9)
N3 U1 Si1 25.87(10)
N4 U1 Si1 103.24(9)
C1 U1 Si1 132.60(9)
C38 U1 Si1 100.10(9)
Si4 U1 Si1 105.98(4)
C2S C1S C6S 120.0
C1S C2S C3S 120.0
C4S C3S C2S 120.0
C3S C4S C5S 120.0
C4S C5S C6S 120.0
C5S C6S C1S 120.0
C2T C1T C6T 120.0
C1T C2T C3T 120.0
C4T C3T C2T 120.0
C5T C4T C3T 120.0
C4T C5T C6T 120.0
C5T C6T C1T 120.0

loop_
_geom_bond_atom_site_label_1
_geom_bond_atom_site_label_2
_geom_bond_distance
C1 N2 1.335(5)
C1 N1 1.339(5)
C1 U1 2.633(4)
C5 N2 1.481(5)
C5 C6 1.527(7)
C6 N1 1.465(6)
C7 N1 1.458(6)
C7 C8 1.518(7)
C8 O1 1.429(5)
C8 C9 1.519(6)
C8 C10 1.525(6)
C21 C22 1.404(6)
C21 C26 1.402(6)
C21 N2 1.438(5)
C22 C23 1.393(6)
C22 C220 1.519(6)
C23 C24 1.384(7)
C24 C25 1.380(7)
C25 C26 1.397(6)
C26 C260 1.507(6)
C27 Si2 1.872(5)
C28 Si2 1.865(6)
C29 Si2 1.869(6)
C30 Si1 1.869(7)
C31 Si1 1.853(7)
C32 Si1 1.878(7)
C33 Si3 1.883(5)
C34 Si3 1.867(5)
C35 Si3 1.873(6)
C36 Si4 1.869(6)
C37 Si4 1.873(5)
C38 C39 1.330(6)
C38 O2 1.374(5)
C38 Si4 1.894(5)
C38 U1 3.062(4)
C220 C222 1.523(7)
C220 C221 1.523(7)
C260 C262 1.526(7)
C260 C261 1.526(6)
N3 Si1 1.717(4)
N3 Si2 1.721(4)
N3 U1 2.306(4)
N4 Si4 1.725(4)
N4 Si3 1.733(4)
N4 U1 2.322(4)
O1 U1 2.083(3)
O2 U1 2.147(3)
Si1 U1 3.4666(13)
Si4 U1 3.3570(12)
C1S C2S 1.3900
C1S C6S 1.3900
C2S C3S 1.3900
C3S C4S 1.3900
C4S C5S 1.3900
C5S C6S 1.3900
C1T C2T 1.3900
C1T C6T 1.3900
C2T C3T 1.3900
C3T C4T 1.3900
C4T C5T 1.3900
C5T C6T 1.3900

loop_
_geom_torsion_atom_site_label_1
_geom_torsion_atom_site_label_2
_geom_torsion_atom_site_label_3
_geom_torsion_atom_site_label_4
_geom_torsion
N2 C5 C6 N1 8.8(5)
N1 C7 C8 O1 -60.9(5)
N1 C7 C8 C9 -178.2(4)
N1 C7 C8 C10 58.7(5)
C26 C21 C22 C23 -3.2(6)
N2 C21 C22 C23 -180.0(4)
C26 C21 C22 C220 177.6(4)
N2 C21 C22 C220 0.8(6)
C21 C22 C23 C24 1.3(7)
C220 C22 C23 C24 -179.4(4)
C22 C23 C24 C25 0.4(7)
C23 C24 C25 C26 -0.3(7)
C24 C25 C26 C21 -1.5(6)
C24 C25 C26 C260 177.3(4)
C22 C21 C26 C25 3.2(6)
N2 C21 C26 C25 -180.0(4)
C22 C21 C26 C260 -175.4(4)
N2 C21 C26 C260 1.3(6)
C23 C22 C220 C222 51.9(6)
C21 C22 C220 C222 -128.9(5)
C23 C22 C220 C221 -71.9(5)
C21 C22 C220 C221 107.3(5)
C25 C26 C260 C262 -70.0(5)
C21 C26 C260 C262 108.7(5)
C25 C26 C260 C261 54.3(6)
C21 C26 C260 C261 -127.1(5)
N2 C1 N1 C7 178.4(4)
U1 C1 N1 C7 4.9(6)
N2 C1 N1 C6 4.9(5)
U1 C1 N1 C6 -168.6(3)
C8 C7 N1 C1 52.9(6)
C8 C7 N1 C6 -133.9(4)
C5 C6 N1 C1 -9.0(6)
C5 C6 N1 C7 177.0(4)
N1 C1 N2 C21 166.2(4)
U1 C1 N2 C21 -22.0(6)
N1 C1 N2 C5 1.7(5)
U1 C1 N2 C5 173.6(3)
C22 C21 N2 C1 -77.4(5)
C26 C21 N2 C1 105.7(5)
C22 C21 N2 C5 86.1(5)
C26 C21 N2 C5 -90.8(5)
C6 C5 N2 C1 -7.0(5)
C6 C5 N2 C21 -172.4(4)
C7 C8 O1 U1 7.0(6)
C9 C8 O1 U1 125.0(4)
C10 C8 O1 U1 -114.0(5)
C39 C38 O2 U1 146.5(4)
Si4 C38 O2 U1 -35.7(4)
Si2 N3 Si1 C31 168.5(4)
U1 N3 Si1 C31 -3.9(4)
Si2 N3 Si1 C30 49.3(4)
U1 N3 Si1 C30 -123.2(3)
Si2 N3 Si1 C32 -73.0(4)
U1 N3 Si1 C32 114.6(3)
Si2 N3 Si1 U1 172.5(4)
Si1 N3 Si2 C28 -81.1(3)
U1 N3 Si2 C28 91.2(3)
Si1 N3 Si2 C29 160.0(3)
U1 N3 Si2 C29 -27.7(3)
Si1 N3 Si2 C27 41.3(4)
U1 N3 Si2 C27 -146.3(3)
Si4 N4 Si3 C34 166.6(3)
U1 N4 Si3 C34 -13.0(3)
Si4 N4 Si3 C35 -72.7(3)
U1 N4 Si3 C35 107.6(3)
Si4 N4 Si3 C33 47.2(3)
U1 N4 Si3 C33 -132.4(3)
Si3 N4 Si4 C36 -71.2(3)
U1 N4 Si4 C36 108.5(3)
Si3 N4 Si4 C37 54.6(3)
U1 N4 Si4 C37 -125.7(3)
Si3 N4 Si4 C38 173.6(2)
U1 N4 Si4 C38 -6.7(2)
Si3 N4 Si4 U1 -179.7(4)
C39 C38 Si4 N4 -156.4(4)
O2 C38 Si4 N4 26.0(4)
U1 C38 Si4 N4 4.80(16)
C39 C38 Si4 C36 82.7(5)
O2 C38 Si4 C36 -94.9(4)
U1 C38 Si4 C36 -116.1(2)
C39 C38 Si4 C37 -33.4(5)
O2 C38 Si4 C37 149.0(3)
U1 C38 Si4 C37 127.8(2)
C39 C38 Si4 U1 -161.2(5)
O2 C38 Si4 U1 21.2(2)
C8 O1 U1 O2 44.4(7)
C8 O1 U1 N3 -79.9(5)
C8 O1 U1 N4 152.5(5)
C8 O1 U1 C1 31.6(5)
C8 O1 U1 C38 131.5(5)
C8 O1 U1 Si4 145.7(4)
C8 O1 U1 Si1 -104.2(5)
C38 O2 U1 O1 136.8(4)
C38 O2 U1 N3 -98.2(3)
C38 O2 U1 N4 25.6(3)
C38 O2 U1 C1 149.0(3)
C38 O2 U1 Si4 21.8(3)
C38 O2 U1 Si1 -76.2(3)
Si1 N3 U1 O1 -70.3(2)
Si2 N3 U1 O1 117.2(2)
Si1 N3 U1 O2 124.6(2)
Si2 N3 U1 O2 -48.0(2)
Si1 N3 U1 N4 41.3(3)
Si2 N3 U1 N4 -131.3(2)
Si1 N3 U1 C1 -144.6(2)
Si2 N3 U1 C1 42.9(3)
Si1 N3 U1 C38 101.6(2)
Si2 N3 U1 C38 -70.9(2)
Si1 N3 U1 Si4 73.1(2)
Si2 N3 U1 Si4 -99.5(2)
Si2 N3 U1 Si1 -172.6(4)
Si4 N4 U1 O1 -169.21(17)
Si3 N4 U1 O1 10.5(3)
Si4 N4 U1 O2 -6.47(18)
Si3 N4 U1 O2 173.2(3)
Si4 N4 U1 N3 81.9(2)
Si3 N4 U1 N3 -98.4(3)
Si4 N4 U1 C1 -91.6(2)
Si3 N4 U1 C1 88.1(3)
Si4 N4 U1 C38 4.54(16)
Si3 N4 U1 C38 -175.8(3)
Si3 N4 U1 Si4 179.7(4)
Si4 N4 U1 Si1 99.15(17)
Si3 N4 U1 Si1 -81.2(2)
N2 C1 U1 O1 154.1(4)
N1 C1 U1 O1 -34.7(3)
N2 C1 U1 O2 -22.0(4)
N1 C1 U1 O2 149.3(3)
N2 C1 U1 N3 -114.7(4)
N1 C1 U1 N3 56.5(3)
N2 C1 U1 N4 59.5(4)
N1 C1 U1 N4 -129.3(3)
N2 C1 U1 C38 -9.6(4)
N1 C1 U1 C38 161.6(3)
N2 C1 U1 Si4 26.1(4)
N1 C1 U1 Si4 -162.6(3)
N2 C1 U1 Si1 -134.8(4)
N1 C1 U1 Si1 36.5(4)
C39 C38 U1 O1 170.1(6)
O2 C38 U1 O1 -127.8(5)
Si4 C38 U1 O1 19.3(5)
C39 C38 U1 O2 -62.1(7)
Si4 C38 U1 O2 147.2(4)
C39 C38 U1 N3 21.4(7)
O2 C38 U1 N3 83.5(3)
Si4 C38 U1 N3 -129.39(16)
C39 C38 U1 N4 146.9(7)
O2 C38 U1 N4 -151.1(3)
Si4 C38 U1 N4 -3.90(13)
C39 C38 U1 C1 -95.2(7)
O2 C38 U1 C1 -33.1(3)
Si4 C38 U1 C1 114.02(15)
C39 C38 U1 Si4 150.8(7)
O2 C38 U1 Si4 -147.2(4)
C39 C38 U1 Si1 47.1(7)
O2 C38 U1 Si1 109.2(3)
Si4 C38 U1 Si1 -103.66(13)
N4 Si4 U1 O1 14.0(2)
C36 Si4 U1 O1 -78.8(2)
C37 Si4 U1 O1 93.7(3)
C38 Si4 U1 O1 -173.23(18)
N4 Si4 U1 O2 172.1(2)
C36 Si4 U1 O2 79.3(2)
C37 Si4 U1 O2 -108.1(3)
C38 Si4 U1 O2 -15.12(18)
N4 Si4 U1 N3 -114.2(2)
C36 Si4 U1 N3 153.0(2)
C37 Si4 U1 N3 -34.4(3)
C38 Si4 U1 N3 58.60(19)
C36 Si4 U1 N4 -92.8(3)
C37 Si4 U1 N4 79.7(3)
C38 Si4 U1 N4 172.8(2)
N4 Si4 U1 C1 106.0(2)
C36 Si4 U1 C1 13.2(2)
C37 Si4 U1 C1 -174.2(3)
C38 Si4 U1 C1 -81.21(18)
N4 Si4 U1 C38 -172.8(2)
C36 Si4 U1 C38 94.4(3)
C37 Si4 U1 C38 -93.0(3)
N4 Si4 U1 Si1 -88.44(19)
C36 Si4 U1 Si1 178.7(2)
C37 Si4 U1 Si1 -8.7(3)
C38 Si4 U1 Si1 84.33(15)
N3 Si1 U1 O1 111.1(2)
C31 Si1 U1 O1 -72.8(4)
C30 Si1 U1 O1 -173.0(3)
C32 Si1 U1 O1 25.5(4)
N3 Si1 U1 O2 -59.2(2)
C31 Si1 U1 O2 116.9(4)
C30 Si1 U1 O2 16.7(3)
C32 Si1 U1 O2 -144.8(4)
C31 Si1 U1 N3 176.1(4)
C30 Si1 U1 N3 75.9(4)
C32 Si1 U1 N3 -85.6(4)
N3 Si1 U1 N4 -145.7(2)
C31 Si1 U1 N4 30.3(4)
C30 Si1 U1 N4 -69.8(3)
C32 Si1 U1 N4 128.7(4)
N3 Si1 U1 C1 46.5(3)
C31 Si1 U1 C1 -137.4(4)
C30 Si1 U1 C1 122.5(4)
C32 Si1 U1 C1 -39.0(4)
N3 Si1 U1 C38 -81.9(2)
C31 Si1 U1 C38 94.2(4)
C30 Si1 U1 C38 -6.0(3)
C32 Si1 U1 C38 -167.5(4)
N3 Si1 U1 Si4 -116.3(2)
C31 Si1 U1 Si4 59.8(3)
C30 Si1 U1 Si4 -40.3(3)
C32 Si1 U1 Si4 158.2(4)
C6S C1S C2S C3S 0.0
C1S C2S C3S C4S 0.0
C2S C3S C4S C5S 0.0
C3S C4S C5S C6S 0.0
C4S C5S C6S C1S 0.0
C2S C1S C6S C5S 0.0
C6T C1T C2T C3T 0.0
C1T C2T C3T C4T 0.0
C2T C3T C4T C5T 0.0
C3T C4T C5T C6T 0.0
C4T C5T C6T C1T 0.0
C2T C1T C6T C5T 0.0
